data_7221138
loop_
_publ_author_name
'Yan, Feng'
'Zhuang, Xiao-Mei'
'Lu, Tong-Bu'

_publ_section_title
;
 Synthesis and structures of dinuclear cryptates with Zn(ii), Cd(ii) and
 Hg(ii): tuning the cascade binding mode with metal ions
;
_journal_issue 30
_journal_name_full CrystEngComm
_journal_page_first 5832
_journal_paper_doi 10.1039/C5CE00817D
_journal_volume 17
_journal_year 2015
_chemical_formula_moiety 'C36 H54 Cl Hg2 N8, 0.5(Cl8 Hg2), Cl, 2(H2 O)'
_chemical_formula_sum 'C36 H58 Cl6 Hg3 N8 O2'
_chemical_formula_weight 1449.37
_chemical_name_systematic
;
 ? 
;
_space_group_IT_number 15
_symmetry_cell_setting monoclinic
_symmetry_space_group_name_Hall '-C 2yc'
_symmetry_space_group_name_H-M 'C 1 2/c 1'
_atom_sites_solution_hydrogens geom
_atom_sites_solution_primary heavy
_atom_sites_solution_secondary difmap
_audit_creation_date 2015-03-25
_audit_creation_method
;
Olex2 1.2
(compiled 2015.01.26 svn.r3150 for OlexSys, GUI svn.r4998)
;
_audit_update_record
;
2015-06-09 deposited with the CCDC.
2015-06-22 downloaded from the CCDC.
;
_cell_angle_alpha 90.00
_cell_angle_beta 99.587(3)
_cell_angle_gamma 90.00
_cell_formula_units_Z 4
_cell_length_a 10.0947(3)
_cell_length_b 18.4694(5)
_cell_length_c 26.2626(7)
_cell_measurement_reflns_used 3510
_cell_measurement_temperature 150.00(10)
_cell_measurement_theta_max 65.0710
_cell_measurement_theta_min 3.3940
_cell_volume 4828.1(2)
_computing_cell_refinement
;
CrysAlisPro, Agilent Technologies,
Version 1.171.37.34 (release 22-05-2014 CrysAlis171 .NET)
(compiled May 22 2014,16:03:01)
;
_computing_data_collection
;
CrysAlisPro, Agilent Technologies,
Version 1.171.37.34 (release 22-05-2014 CrysAlis171 .NET)
(compiled May 22 2014,16:03:01)
;
_computing_data_reduction
;
CrysAlisPro, Agilent Technologies,
Version 1.171.37.34 (release 22-05-2014 CrysAlis171 .NET)
(compiled May 22 2014,16:03:01)
;
_computing_molecular_graphics 'Olex2 (Dolomanov et al., 2009)'
_computing_publication_material 'Olex2 (Dolomanov et al., 2009)'
_computing_structure_refinement 'XL (Sheldrick, 2008)'
_computing_structure_solution 'XS (Sheldrick, 2008)'
_diffrn_ambient_environment N~2~
_diffrn_ambient_temperature 150.00(10)
_diffrn_detector 'CCD plate'
_diffrn_detector_area_resol_mean 10.5058
_diffrn_detector_type Atlas
_diffrn_measured_fraction_theta_full 0.962
_diffrn_measured_fraction_theta_max 0.962
_diffrn_measurement_details
;
  1 omega  -32.00   70.00   1.0000    1.2600
omega____ theta____ kappa____ phi______ frames
    -       40.5673  -57.0000   90.0000 102

  2 omega   62.00  169.00   1.0000    5.0450
omega____ theta____ kappa____ phi______ frames
    -       90.2233   15.0000  120.0000 107

  3 omega   75.00  165.00   1.0000    5.0450
omega____ theta____ kappa____ phi______ frames
    -       90.2233   45.0000    0.0000 90

  4 omega   31.00   59.00   1.0000    5.0450
omega____ theta____ kappa____ phi______ frames
    -       90.2233  -45.0000 -180.0000 28

  5 omega   13.00   60.00   1.0000    5.0450
omega____ theta____ kappa____ phi______ frames
    -       90.2233  -30.0000 -150.0000 47

  6 omega   15.00   63.00   1.0000    5.0450
omega____ theta____ kappa____ phi______ frames
    -       90.2233  -45.0000    0.0000 48

  7 omega   13.00   53.00   1.0000    5.0450
omega____ theta____ kappa____ phi______ frames
    -       90.2233  -30.0000  120.0000 40

  8 omega    2.00   73.00   1.0000    1.2600
omega____ theta____ kappa____ phi______ frames
    -       40.5673 -126.0000   60.0000 71

  9 omega -158.00 -116.00   1.0000    5.0450
omega____ theta____ kappa____ phi______ frames
    -      -83.0000 -126.0000   60.0000 42
;
_diffrn_measurement_device 'four-circle diffractometer'
_diffrn_measurement_device_type 'Xcalibur, Atlas, Gemini ultra'
_diffrn_measurement_method '\w scans'
_diffrn_orient_matrix_UB_11 0.0667410000
_diffrn_orient_matrix_UB_12 -0.0448462000
_diffrn_orient_matrix_UB_13 -0.0382287000
_diffrn_orient_matrix_UB_21 -0.1396145000
_diffrn_orient_matrix_UB_22 -0.0223565000
_diffrn_orient_matrix_UB_23 -0.0287809000
_diffrn_orient_matrix_UB_31 -0.0018644000
_diffrn_orient_matrix_UB_32 0.0666632000
_diffrn_orient_matrix_UB_33 -0.0353719000
_diffrn_radiation_monochromator mirror
_diffrn_radiation_probe x-ray
_diffrn_radiation_type CuK\a
_diffrn_radiation_wavelength 1.54184
_diffrn_reflns_av_R_equivalents 0.0532
_diffrn_reflns_av_unetI/netI 0.0631
_diffrn_reflns_limit_h_max 11
_diffrn_reflns_limit_h_min -11
_diffrn_reflns_limit_k_max 20
_diffrn_reflns_limit_k_min -12
_diffrn_reflns_limit_l_max 28
_diffrn_reflns_limit_l_min -30
_diffrn_reflns_number 8346
_diffrn_reflns_theta_full 65.31
_diffrn_reflns_theta_max 65.31
_diffrn_reflns_theta_min 3.41
_diffrn_source 'sealed X-ray tube'
_diffrn_source_type 'Enhance Ultra (Cu) X-ray Source'
_exptl_absorpt_coefficient_mu 20.141
_exptl_absorpt_correction_T_max 1.00000
_exptl_absorpt_correction_T_min 0.30537
_exptl_absorpt_correction_type multi-scan
_exptl_absorpt_process_details
;
CrysAlisPro, Agilent Technologies,
Version 1.171.37.34 (release 22-05-2014 CrysAlis171 .NET)
(compiled May 22 2014,16:03:01)
Empirical absorption correction using spherical harmonics,
 implemented in SCALE3 ABSPACK scaling algorithm.
;
_exptl_crystal_colour colourless
_exptl_crystal_colour_primary colourless
_exptl_crystal_density_diffrn 1.994
_exptl_crystal_density_method 'not measured'
_exptl_crystal_description block
_exptl_crystal_F_000 2752
_exptl_crystal_size_max 0.15
_exptl_crystal_size_mid 0.1
_exptl_crystal_size_min 0.05
_refine_diff_density_max 3.498
_refine_diff_density_min -2.304
_refine_diff_density_rms 0.209
_refine_ls_extinction_method none
_refine_ls_goodness_of_fit_ref 1.052
_refine_ls_hydrogen_treatment constr
_refine_ls_matrix_type full
_refine_ls_number_parameters 275
_refine_ls_number_reflns 3993
_refine_ls_number_restraints 0
_refine_ls_restrained_S_all 1.052
_refine_ls_R_factor_all 0.0603
_refine_ls_R_factor_gt 0.0490
_refine_ls_shift/su_max 0.002
_refine_ls_shift/su_mean 0.000
_refine_ls_structure_factor_coef Fsqd
_refine_ls_weighting_details 'calc w=1/[\s^2^(Fo^2^)+(0.0757P)^2^+18.2227P] where P=(Fo^2^+2Fc^2^)/3'
_refine_ls_weighting_scheme calc
_refine_ls_wR_factor_gt 0.1264
_refine_ls_wR_factor_ref 0.1349
_reflns_number_gt 3345
_reflns_number_total 3993
_reflns_threshold_expression >2sigma(I)
_cod_data_source_file c5ce00817d2.cif
_cod_data_source_block 9
_cod_depositor_comments 'Adding full bibliography for 7221133--7221140.cif.'
_cod_original_sg_symbol_H-M 'C 2/c'
_cod_database_code 7221138
_reflns_odcompleteness_completeness 99.97
_reflns_odcompleteness_iscentric 1
_reflns_odcompleteness_theta 61.08
_olex2_refinement_description
;
1. Fixed Uiso
 At 1.2 times of:
  All C(H) groups, All C(H,H) groups, All N(H) groups
 At 1.5 times of:
  All O(H,H) groups
2. Others
 Fixed Sof: Hg2(0.5) Cl4(0.5) Cl3(0.5) Cl5(0.5) Cl2(0.5)
3.a Free rotating group:
 O1(H1C,H1D)
3.b Ternary CH refined with riding coordinates:
 N4(H4), N3(H3), N2(H2)
3.c Secondary CH2 refined with riding coordinates:
 C13(H13A,H13B), C3(H3A,H3B), C5(H5A,H5B), C1(H1A,H1B), C7(H7A,H7B), C4(H4A,
 H4B), C6(H6A,H6B), C9(H9A,H9B), C2(H2A,H2B)
3.d Aromatic/amide H refined with riding coordinates:
 C18(H18), C17(H17), C16(H16), C15(H15), C12(H12), C11(H11)
;
_olex2_date_sample_data_collection 1427191871.14
_olex2_submission_special_instructions 'No special instructions were received'

loop_
_space_group_symop_id
_space_group_symop_operation_xyz
1 'x, y, z'
2 '-x, y, -z+1/2'
3 'x+1/2, y+1/2, z'
4 '-x+1/2, y+1/2, -z+1/2'
5 '-x, -y, -z'
6 'x, -y, z-1/2'
7 '-x+1/2, -y+1/2, -z'
8 'x+1/2, -y+1/2, z-1/2'

loop_
_atom_site_label
_atom_site_type_symbol
_atom_site_fract_x
_atom_site_fract_y
_atom_site_fract_z
_atom_site_U_iso_or_equiv
_atom_site_adp_type
_atom_site_occupancy
_atom_site_calc_flag
_atom_site_site_symmetry_order
_atom_site_refinement_flags_posn
_atom_site_refinement_flags_adp
_atom_site_refinement_flags_occupancy
Hg1 Hg 0.65247(3) 0.55157(2) 0.836651(13) 0.02404(17) Uani 1 d 1 . . .
Hg2 Hg 1.10104(9) 0.73937(4) 1.01532(3) 0.0308(2) Uani 0.50 d 1 . . .
Cl1 Cl 0.5000 0.54913(18) 0.7500 0.0302(7) Uani 1 d 2 S T P
Cl6 Cl 1.0000 0.6945(2) 0.7500 0.0400(8) Uani 1 d 2 S T P
Cl4 Cl 0.8993(5) 0.6973(3) 1.0474(2) 0.0423(12) Uani 0.50 d 1 . . .
Cl3 Cl 1.0222(6) 0.8163(3) 0.93804(18) 0.0429(13) Uani 0.50 d 1 . . .
Cl5 Cl 1.2459(5) 0.6411(3) 0.9902(2) 0.0389(12) Uani 0.50 d 1 . . .
Cl2 Cl 1.2403(5) 0.8174(3) 1.0804(2) 0.0402(12) Uani 0.50 d 1 . . .
N1 N 0.8060(8) 0.5503(4) 0.9201(3) 0.0287(19) Uani 1 d 1 . . .
N4 N 0.7636(7) 0.4394(4) 0.8367(3) 0.0223(16) Uani 1 d 1 . . .
H4 H 0.6997 0.4056 0.8256 0.027 Uiso 1 calc 1 R . .
N3 N 0.7952(8) 0.6494(4) 0.8302(3) 0.033(2) Uani 1 d 1 . . .
H3 H 0.8233 0.6456 0.7992 0.040 Uiso 1 calc 1 R . .
N2 N 0.5105(8) 0.5686(4) 0.8979(3) 0.0249(17) Uani 1 d 1 . . .
H2 H 0.4580 0.6075 0.8869 0.030 Uiso 1 calc 1 R . .
C14 C 0.7979(9) 0.4524(5) 0.7469(4) 0.028(2) Uani 1 d 1 . . .
O1 O 0.6339(11) 0.2977(5) 0.8385(4) 0.066(3) Uani 1 d 1 . . .
H1C H 0.5917 0.2771 0.8117 0.098 Uiso 1 d 1 G . .
H1D H 0.5959 0.2881 0.8642 0.098 Uiso 1 d 1 G . .
C13 C 0.8627(10) 0.4358(6) 0.8020(4) 0.030(2) Uani 1 d 1 . . .
H13A H 0.9022 0.3878 0.8036 0.035 Uiso 1 calc 1 R . .
H13B H 0.9340 0.4704 0.8131 0.035 Uiso 1 calc 1 R . .
C8 C 0.3367(9) 0.4871(5) 0.8521(3) 0.027(2) Uani 1 d 1 . . .
C3 C 0.8799(11) 0.6179(6) 0.9221(4) 0.040(3) Uani 1 d 1 . . .
H3A H 0.9623 0.6131 0.9468 0.048 Uiso 1 calc 1 R . .
H3B H 0.8267 0.6559 0.9342 0.048 Uiso 1 calc 1 R . .
C5 C 0.8949(10) 0.4867(6) 0.9198(4) 0.033(2) Uani 1 d 1 . . .
H5A H 0.9298 0.4726 0.9551 0.039 Uiso 1 calc 1 R . .
H5B H 0.9704 0.4995 0.9031 0.039 Uiso 1 calc 1 R . .
C18 C 0.7573(10) 0.5338(6) 0.6744(4) 0.031(2) Uani 1 d 1 . . .
H18 H 0.7772 0.5769 0.6590 0.037 Uiso 1 calc 1 R . .
C1 C 0.7214(11) 0.5452(6) 0.9595(3) 0.032(2) Uani 1 d 1 . . .
H1A H 0.7722 0.5609 0.9923 0.039 Uiso 1 calc 1 R . .
H1B H 0.6962 0.4950 0.9631 0.039 Uiso 1 calc 1 R . .
C7 C 0.4176(9) 0.5086(5) 0.9037(4) 0.026(2) Uani 1 d 1 . . .
H7A H 0.3571 0.5234 0.9268 0.032 Uiso 1 calc 1 R . .
H7B H 0.4686 0.4672 0.9189 0.032 Uiso 1 calc 1 R . .
C17 C 0.8224(10) 0.5174(6) 0.7238(4) 0.031(2) Uani 1 d 1 . . .
H17 H 0.8831 0.5502 0.7416 0.037 Uiso 1 calc 1 R . .
C16 C 0.6387(10) 0.4218(5) 0.6715(4) 0.031(2) Uani 1 d 1 . . .
H16 H 0.5757 0.3896 0.6543 0.037 Uiso 1 calc 1 R . .
C15 C 0.7058(10) 0.4045(6) 0.7193(4) 0.031(2) Uani 1 d 1 . . .
H15 H 0.6900 0.3601 0.7338 0.037 Uiso 1 calc 1 R . .
C4 C 0.9142(11) 0.6396(6) 0.8704(4) 0.039(3) Uani 1 d 1 . . .
H4A H 0.9647 0.6845 0.8744 0.046 Uiso 1 calc 1 R . .
H4B H 0.9714 0.6027 0.8591 0.046 Uiso 1 calc 1 R . .
C6 C 0.8184(11) 0.4219(5) 0.8910(4) 0.031(2) Uani 1 d 1 . . .
H6A H 0.8791 0.3810 0.8919 0.037 Uiso 1 calc 1 R . .
H6B H 0.7454 0.4079 0.9087 0.037 Uiso 1 calc 1 R . .
C12 C 0.4830(14) 0.7302(6) 0.8010(5) 0.047(3) Uani 1 d 1 . . .
H12 H 0.4698 0.7317 0.8352 0.057 Uiso 1 calc 1 R . .
C11 C 0.6261(14) 0.7296(6) 0.7387(5) 0.054(4) Uani 1 d 1 . . .
H11 H 0.7124 0.7300 0.7306 0.065 Uiso 1 calc 1 R . .
C10 C 0.6107(15) 0.7285(5) 0.7896(5) 0.051(4) Uani 1 d 1 . . .
C9 C 0.7320(14) 0.7221(6) 0.8319(5) 0.051(3) Uani 1 d 1 . . .
H9A H 0.7968 0.7593 0.8274 0.061 Uiso 1 calc 1 R . .
H9B H 0.7047 0.7292 0.8652 0.061 Uiso 1 calc 1 R . .
C2 C 0.5951(11) 0.5908(6) 0.9470(4) 0.038(3) Uani 1 d 1 . . .
H2A H 0.5434 0.5865 0.9748 0.046 Uiso 1 calc 1 R . .
H2B H 0.6202 0.6413 0.9445 0.046 Uiso 1 calc 1 R . .

loop_
_atom_site_aniso_label
_atom_site_aniso_U_11
_atom_site_aniso_U_22
_atom_site_aniso_U_33
_atom_site_aniso_U_23
_atom_site_aniso_U_13
_atom_site_aniso_U_12
Hg1 0.0292(2) 0.0261(3) 0.0157(2) 0.00165(15) 0.00058(15) -0.00345(15)
Hg2 0.0474(5) 0.0273(4) 0.0174(4) -0.0005(3) 0.0043(3) 0.0049(4)
Cl1 0.0350(16) 0.0372(19) 0.0167(14) 0.000 -0.0007(13) 0.000
Cl6 0.055(2) 0.0354(19) 0.0295(17) 0.000 0.0057(16) 0.000
Cl4 0.045(3) 0.044(3) 0.042(3) -0.013(3) 0.017(2) 0.002(2)
Cl3 0.076(4) 0.033(3) 0.020(2) 0.006(2) 0.009(2) 0.019(3)
Cl5 0.061(3) 0.028(2) 0.034(2) 0.007(2) 0.026(2) 0.018(2)
Cl2 0.039(3) 0.040(3) 0.039(3) -0.017(2) -0.002(2) 0.007(2)
N1 0.038(4) 0.028(5) 0.018(4) 0.002(3) -0.001(3) -0.004(4)
N4 0.028(4) 0.021(4) 0.017(4) 0.001(3) -0.001(3) -0.003(3)
N3 0.043(5) 0.029(5) 0.025(4) 0.012(4) -0.003(4) -0.018(4)
N2 0.037(4) 0.023(4) 0.016(4) -0.001(3) 0.007(3) 0.008(4)
C14 0.026(5) 0.033(6) 0.027(5) -0.007(4) 0.009(4) 0.012(4)
O1 0.106(8) 0.047(5) 0.042(5) -0.006(5) 0.006(5) -0.041(5)
C13 0.035(5) 0.035(6) 0.019(5) 0.001(4) 0.006(4) 0.005(4)
C8 0.034(5) 0.030(5) 0.018(4) -0.002(4) 0.011(4) -0.004(4)
C3 0.042(6) 0.036(6) 0.035(6) 0.005(5) -0.010(5) -0.007(5)
C5 0.037(5) 0.038(6) 0.022(5) -0.001(5) 0.001(4) -0.001(5)
C18 0.037(5) 0.032(5) 0.027(5) 0.007(5) 0.012(4) -0.003(5)
C1 0.048(6) 0.037(6) 0.011(4) -0.002(4) 0.001(4) -0.002(5)
C7 0.032(5) 0.029(5) 0.020(5) -0.002(4) 0.008(4) -0.004(4)
C17 0.028(5) 0.032(6) 0.032(5) 0.008(5) 0.005(4) -0.003(4)
C16 0.042(5) 0.024(5) 0.029(5) -0.013(4) 0.011(4) 0.000(5)
C15 0.045(6) 0.026(5) 0.023(5) -0.001(4) 0.009(4) -0.003(5)
C4 0.041(6) 0.034(6) 0.038(6) 0.010(5) -0.002(5) -0.012(5)
C6 0.041(5) 0.024(5) 0.027(5) 0.013(4) 0.000(4) -0.004(4)
C12 0.070(9) 0.022(6) 0.040(6) -0.006(5) -0.021(6) 0.015(6)
C11 0.068(8) 0.036(6) 0.045(7) 0.007(6) -0.030(6) -0.024(6)
C10 0.088(10) 0.009(5) 0.042(7) 0.008(5) -0.030(7) -0.010(6)
C9 0.080(9) 0.025(6) 0.040(6) 0.004(5) -0.016(6) -0.017(6)
C2 0.053(6) 0.033(6) 0.029(5) -0.015(5) 0.006(5) 0.004(5)

loop_
_atom_type_symbol
_atom_type_description
_atom_type_scat_dispersion_real
_atom_type_scat_dispersion_imag
_atom_type_scat_source
C C 0.0181 0.0091 'International Tables Vol C Tables 4.2.6.8 and 6.1.1.4'
H H 0.0000 0.0000 'International Tables Vol C Tables 4.2.6.8 and 6.1.1.4'
Cl Cl 0.3639 0.7018 'International Tables Vol C Tables 4.2.6.8 and 6.1.1.4'
Hg Hg -4.2923 7.6849 'International Tables Vol C Tables 4.2.6.8 and 6.1.1.4'
N N 0.0311 0.0180 'International Tables Vol C Tables 4.2.6.8 and 6.1.1.4'
O O 0.0492 0.0322 'International Tables Vol C Tables 4.2.6.8 and 6.1.1.4'

loop_
_geom_angle_atom_site_label_1
_geom_angle_atom_site_label_2
_geom_angle_atom_site_label_3
_geom_angle
_geom_angle_site_symmetry_1
_geom_angle_site_symmetry_3
N1 Hg1 Cl1 177.9(2) . .
N4 Hg1 Cl1 101.75(19) . .
N4 Hg1 N1 76.2(3) . .
N3 Hg1 Cl1 103.9(2) . .
N3 Hg1 N1 76.5(3) . .
N3 Hg1 N4 112.4(3) . .
N3 Hg1 N2 113.6(3) . .
N2 Hg1 Cl1 105.66(19) . .
N2 Hg1 N1 75.9(3) . .
N2 Hg1 N4 117.5(3) . .
Cl4 Hg2 Hg2 166.74(14) . 7_767
Cl4 Hg2 Cl3 106.8(2) . .
Cl4 Hg2 Cl5 114.68(18) . .
Cl4 Hg2 Cl5 142.04(16) . 7_767
Cl4 Hg2 Cl2 110.76(18) . .
Cl3 Hg2 Hg2 85.02(15) . 7_767
Cl3 Hg2 Cl5 66.44(18) . 7_767
Cl5 Hg2 Hg2 54.27(13) . 7_767
Cl5 Hg2 Hg2 48.10(10) 7_767 7_767
Cl5 Hg2 Cl3 108.78(17) . .
Cl5 Hg2 Cl5 102.37(15) . 7_767
Cl2 Hg2 Hg2 70.15(13) . 7_767
Cl2 Hg2 Cl3 107.23(19) . .
Cl2 Hg2 Cl5 108.35(18) . .
Cl2 Hg2 Cl5 45.79(18) . 7_767
Hg1 Cl1 Hg1 177.96(15) . 2_656
Hg2 Cl5 Hg2 77.63(15) . 7_767
Cl2 Cl5 Hg2 61.2(2) 7_767 7_767
Cl2 Cl5 Hg2 95.7(2) 7_767 .
Cl5 Cl2 Hg2 73.0(2) 7_767 .
C3 N1 Hg1 105.5(6) . .
C3 N1 C5 112.0(9) . .
C3 N1 C1 113.0(9) . .
C5 N1 Hg1 107.1(5) . .
C1 N1 Hg1 106.1(6) . .
C1 N1 C5 112.4(8) . .
C13 N4 Hg1 114.4(6) . .
C13 N4 C6 114.0(8) . .
C6 N4 Hg1 107.2(6) . .
C4 N3 Hg1 107.0(6) . .
C4 N3 C9 113.1(8) . .
C9 N3 Hg1 115.0(7) . .
C7 N2 Hg1 116.2(6) . .
C7 N2 C2 113.8(8) . .
C2 N2 Hg1 107.7(6) . .
C17 C14 C13 120.8(9) . .
C17 C14 C15 118.3(9) . .
C15 C14 C13 120.8(9) . .
N4 C13 C14 110.8(8) . .
C18 C8 C7 120.7(9) 2_656 .
C18 C8 C16 118.2(9) 2_656 2_656
C16 C8 C7 121.0(9) 2_656 .
N1 C3 C4 113.0(9) . .
N1 C5 C6 111.3(8) . .
C8 C18 C17 121.0(9) 2_656 .
N1 C1 C2 112.4(8) . .
N2 C7 C8 111.3(7) . .
C14 C17 C18 120.5(10) . .
C15 C16 C8 120.9(9) . 2_656
C16 C15 C14 121.1(10) . .
N3 C4 C3 113.2(9) . .
N4 C6 C5 112.2(8) . .
C10 C12 C11 119.7(13) . 2_656
C10 C11 C12 121.9(14) . 2_656
C12 C10 C11 118.4(11) . .
C12 C10 C9 121.1(12) . .
C11 C10 C9 120.4(14) . .
N3 C9 C10 110.3(9) . .
N2 C2 C1 112.2(8) . .

loop_
_geom_bond_atom_site_label_1
_geom_bond_atom_site_label_2
_geom_bond_distance
_geom_bond_site_symmetry_2
Hg1 Cl1 2.5265(3) .
Hg1 N1 2.464(8) .
Hg1 N4 2.356(7) .
Hg1 N3 2.334(8) .
Hg1 N2 2.347(8) .
Hg2 Hg2 3.2637(18) 7_767
Hg2 Cl4 2.456(6) .
Hg2 Cl3 2.497(5) .
Hg2 Cl5 2.487(5) .
Hg2 Cl5 2.712(6) 7_767
Hg2 Cl2 2.484(5) .
Cl1 Hg1 2.5265(3) 2_656
Cl5 Hg2 2.712(6) 7_767
Cl5 Cl2 2.033(8) 7_767
Cl2 Cl5 2.033(8) 7_767
N1 C3 1.450(14) .
N1 C5 1.480(14) .
N1 C1 1.451(13) .
N4 C13 1.464(12) .
N4 C6 1.476(12) .
N3 C4 1.472(13) .
N3 C9 1.490(16) .
N2 C7 1.475(13) .
N2 C2 1.480(12) .
C14 C13 1.517(13) .
C14 C17 1.385(14) .
C14 C15 1.395(14) .
C8 C18 1.383(14) 2_656
C8 C7 1.513(13) .
C8 C16 1.398(15) 2_656
C3 C4 1.510(16) .
C5 C6 1.551(15) .
C18 C8 1.383(14) 2_656
C18 C17 1.386(14) .
C1 C2 1.518(15) .
C16 C8 1.398(15) 2_656
C16 C15 1.362(14) .
C12 C11 1.384(15) 2_656
C12 C10 1.37(2) .
C11 C12 1.384(15) 2_656
C11 C10 1.37(2) .
C10 C9 1.514(16) .
